data_4084947
loop_
_publ_author_name
'Campos, Jes\'us'
'Carmona, Ernesto'

_publ_section_title
;
 Rhodium and Iridium Complexes of Bulky Tertiary Phosphine Ligands.
 Searching for Isolable Cationic MIIIAlkylidenes
;
_journal_issue 11
_journal_name_full Organometallics
_journal_page_first 2212
_journal_paper_doi 10.1021/om500910t
_journal_volume 34
_journal_year 2015
_chemical_formula_moiety 'C24 H37 Cl P Rh'
_chemical_formula_sum 'C24 H37 Cl P Rh'
_chemical_formula_weight 494.87
_chemical_name_systematic
; 
 ? 
;
_space_group_IT_number 2
_symmetry_cell_setting triclinic
_symmetry_space_group_name_Hall '-P 1'
_symmetry_space_group_name_H-M 'P -1'
_atom_sites_solution_hydrogens geom
_atom_sites_solution_primary direct
_atom_sites_solution_secondary difmap
_audit_creation_method SHELXL-97
_cell_angle_alpha 103.595(5)
_cell_angle_beta 94.881(5)
_cell_angle_gamma 99.872(5)
_cell_formula_units_Z 2
_cell_length_a 8.0055(15)
_cell_length_b 10.979(2)
_cell_length_c 14.170(3)
_cell_measurement_reflns_used 9363
_cell_measurement_temperature 173
_cell_measurement_theta_max 30.54
_cell_measurement_theta_min 2.60
_cell_volume 1182.3(4)
_computing_cell_refinement 'Bruker SAINT'
_computing_data_collection 'Bruker APEX2'
_computing_data_reduction 'Bruker SAINT'
_computing_molecular_graphics 'Bruker SHELXTL'
_computing_publication_material 'Bruker SHELXTL'
_computing_structure_refinement 'SHELXL-97 (Sheldrick, 2008)'
_computing_structure_solution 'SHELXS-97 (Sheldrick, 2008)'
_diffrn_ambient_temperature 173(2)
_diffrn_detector_area_resol_mean 8.26
_diffrn_measured_fraction_theta_full 0.981
_diffrn_measured_fraction_theta_max 0.981
_diffrn_measurement_device_type
;
 'Bruker-Nonius X8kappa APEX II CCD area detector'
;
_diffrn_measurement_method 'phi and omega scans with narrow frames'
_diffrn_radiation_monochromator graphite
_diffrn_radiation_source 'fine-focus sealed tube'
_diffrn_radiation_type MoK\a
_diffrn_radiation_wavelength 0.71073
_diffrn_reflns_av_R_equivalents 0.0364
_diffrn_reflns_av_sigmaI/netI 0.0470
_diffrn_reflns_limit_h_max 10
_diffrn_reflns_limit_h_min -10
_diffrn_reflns_limit_k_max 11
_diffrn_reflns_limit_k_min -14
_diffrn_reflns_limit_l_max 18
_diffrn_reflns_limit_l_min -16
_diffrn_reflns_number 17264
_diffrn_reflns_theta_full 27.50
_diffrn_reflns_theta_max 27.50
_diffrn_reflns_theta_min 1.95
_exptl_absorpt_coefficient_mu 0.910
_exptl_absorpt_correction_T_max 0.425
_exptl_absorpt_correction_T_min 0.245
_exptl_absorpt_correction_type multi-scan
_exptl_absorpt_process_details
; 
 SADABS, Bruker (2006). APEX 2. Version 2.1. Bruker Analytical
 X-ray Solutions, Madison, Wisconsin, USA. 
;
_exptl_crystal_colour orange
_exptl_crystal_density_diffrn 1.390
_exptl_crystal_density_method 'not measured'
_exptl_crystal_description needle
_exptl_crystal_F_000 516
_exptl_crystal_size_max 0.47
_exptl_crystal_size_mid 0.07
_exptl_crystal_size_min 0.05
_refine_diff_density_max 0.912
_refine_diff_density_min -0.811
_refine_diff_density_rms 0.109
_refine_ls_extinction_method none
_refine_ls_goodness_of_fit_ref 1.014
_refine_ls_hydrogen_treatment constr
_refine_ls_matrix_type full
_refine_ls_number_parameters 254
_refine_ls_number_reflns 5339
_refine_ls_number_restraints 0
_refine_ls_restrained_S_all 1.014
_refine_ls_R_factor_all 0.0433
_refine_ls_R_factor_gt 0.0286
_refine_ls_shift/su_max 0.044
_refine_ls_shift/su_mean 0.001
_refine_ls_structure_factor_coef Fsqd
_refine_ls_weighting_details 'calc w=1/[\s^2^(Fo^2^)+(0.0347P)^2^+0.2504P] where P=(Fo^2^+2Fc^2^)/3'
_refine_ls_weighting_scheme calc
_refine_ls_wR_factor_gt 0.0611
_refine_ls_wR_factor_ref 0.0684
_reflns_number_gt 4495
_reflns_number_total 5339
_reflns_threshold_expression >2sigma(I)
_cod_data_source_file om500910t_si_001.cif
_cod_data_source_block jc00610b
_cod_depositor_comments 'Adding full bibliography for 4084945--4084954.cif.'
_cod_original_formula_sum 'C24 H37 Cl P Rh '
_cod_database_code 4084947

loop_
_symmetry_equiv_pos_as_xyz
'x, y, z'
'-x, -y, -z'

loop_
_atom_site_label
_atom_site_type_symbol
_atom_site_fract_x
_atom_site_fract_y
_atom_site_fract_z
_atom_site_U_iso_or_equiv
_atom_site_adp_type
_atom_site_occupancy
_atom_site_symmetry_multiplicity
_atom_site_calc_flag
_atom_site_refinement_flags
Rh1 Rh 0.264027(19) 0.277236(16) 0.734913(13) 0.01900(6) Uani 1 1 d .
Cl1 Cl 0.54441(7) 0.26624(6) 0.80301(5) 0.03927(17) Uani 1 1 d .
P1 P 0.13230(6) 0.11327(5) 0.79204(4) 0.01955(13) Uani 1 1 d .
C1 C 0.0751(3) 0.3748(2) 0.68009(17) 0.0226(5) Uani 1 1 d .
C2 C 0.1210(3) 0.4393(2) 0.78280(17) 0.0211(5) Uani 1 1 d .
C3 C 0.2967(3) 0.4908(2) 0.79881(19) 0.0274(5) Uani 1 1 d .
C4 C 0.3613(3) 0.4644(2) 0.7053(2) 0.0334(6) Uani 1 1 d .
C5 C 0.2249(3) 0.3987(2) 0.63260(19) 0.0299(6) Uani 1 1 d .
C6 C -0.1035(3) 0.3258(3) 0.6279(2) 0.0400(7) Uani 1 1 d .
H6A H -0.1436 0.3928 0.6052 0.060 Uiso 1 1 calc R
H6B H -0.1771 0.2982 0.6720 0.060 Uiso 1 1 calc R
H6C H -0.1040 0.2551 0.5730 0.060 Uiso 1 1 calc R
C7 C -0.0043(3) 0.4586(2) 0.85511(19) 0.0333(6) Uani 1 1 d .
H7A H 0.0554 0.4822 0.9204 0.050 Uiso 1 1 calc R
H7B H -0.0865 0.3806 0.8458 0.050 Uiso 1 1 calc R
H7C H -0.0621 0.5252 0.8454 0.050 Uiso 1 1 calc R
C8 C 0.4028(4) 0.5678(3) 0.8925(2) 0.0533(9) Uani 1 1 d .
H8A H 0.4370 0.6546 0.8889 0.080 Uiso 1 1 calc R
H8B H 0.5026 0.5326 0.9028 0.080 Uiso 1 1 calc R
H8C H 0.3370 0.5656 0.9458 0.080 Uiso 1 1 calc R
C9 C 0.5419(3) 0.5118(3) 0.6889(3) 0.0644(11) Uani 1 1 d .
H9A H 0.5595 0.4700 0.6241 0.097 Uiso 1 1 calc R
H9B H 0.6206 0.4931 0.7360 0.097 Uiso 1 1 calc R
H9C H 0.5606 0.6025 0.6963 0.097 Uiso 1 1 calc R
C10 C 0.2267(5) 0.3620(3) 0.5234(2) 0.0580(10) Uani 1 1 d .
H10A H 0.2037 0.4309 0.4965 0.087 Uiso 1 1 calc R
H10B H 0.1405 0.2869 0.4945 0.087 Uiso 1 1 calc R
H10C H 0.3369 0.3448 0.5096 0.087 Uiso 1 1 calc R
C11 C 0.2025(3) -0.0285(2) 0.72335(17) 0.0237(5) Uani 1 1 d .
C12 C 0.2840(3) -0.0015(2) 0.64467(17) 0.0238(5) Uani 1 1 d .
C13 C 0.3563(3) -0.0953(2) 0.58752(18) 0.0281(5) Uani 1 1 d .
H13 H 0.4119 -0.0778 0.5358 0.034 Uiso 1 1 calc R
C14 C 0.3464(3) -0.2133(2) 0.60673(19) 0.0327(6) Uani 1 1 d .
H14 H 0.3975 -0.2743 0.5690 0.039 Uiso 1 1 calc R
C15 C 0.2608(3) -0.2411(2) 0.6817(2) 0.0359(6) Uani 1 1 d .
H15 H 0.2519 -0.3220 0.6928 0.043 Uiso 1 1 calc R
C16 C 0.1871(3) -0.1504(2) 0.7415(2) 0.0320(6) Uani 1 1 d .
C17 C 0.2858(3) 0.1249(2) 0.62069(18) 0.0308(6) Uani 1 1 d .
H17A H 0.1928 0.1136 0.5689 0.037 Uiso 1 1 calc R
H17B H 0.3917 0.1481 0.5948 0.037 Uiso 1 1 calc R
C18 C 0.0943(4) -0.1914(3) 0.8206(3) 0.0529(9) Uani 1 1 d .
H18A H -0.0254 -0.2198 0.7971 0.079 Uiso 1 1 calc R
H18B H 0.1101 -0.1204 0.8772 0.079 Uiso 1 1 calc R
H18C H 0.1393 -0.2600 0.8378 0.079 Uiso 1 1 calc R
C19 C 0.1813(3) 0.1250(2) 0.92466(17) 0.0262(5) Uani 1 1 d .
H19 H 0.0963 0.0602 0.9410 0.031 Uiso 1 1 calc R
C20 C 0.3588(3) 0.0994(3) 0.9536(2) 0.0384(6) Uani 1 1 d .
H20A H 0.4452 0.1620 0.9390 0.058 Uiso 1 1 calc R
H20B H 0.3676 0.0156 0.9174 0.058 Uiso 1 1 calc R
H20C H 0.3745 0.1046 1.0224 0.058 Uiso 1 1 calc R
C21 C 0.1598(3) 0.2552(2) 0.98337(19) 0.0369(6) Uani 1 1 d .
H21A H 0.1837 0.2612 1.0520 0.055 Uiso 1 1 calc R
H21B H 0.0445 0.2654 0.9687 0.055 Uiso 1 1 calc R
H21C H 0.2376 0.3210 0.9664 0.055 Uiso 1 1 calc R
C22 C -0.1055(3) 0.0844(2) 0.76674(18) 0.0259(5) Uani 1 1 d .
H22 H -0.1344 0.1691 0.7748 0.031 Uiso 1 1 calc R
C23 C -0.1638(3) 0.0150(3) 0.6597(2) 0.0437(7) Uani 1 1 d .
H23A H -0.1520 -0.0726 0.6492 0.066 Uiso 1 1 calc R
H23B H -0.0947 0.0554 0.6192 0.066 Uiso 1 1 calc R
H23C H -0.2814 0.0184 0.6432 0.066 Uiso 1 1 calc R
C24 C -0.2121(3) 0.0198(3) 0.8328(2) 0.0429(7) Uani 1 1 d .
H24A H -0.3312 0.0161 0.8138 0.064 Uiso 1 1 calc R
H24B H -0.1800 0.0681 0.8997 0.064 Uiso 1 1 calc R
H24C H -0.1918 -0.0653 0.8262 0.064 Uiso 1 1 calc R

loop_
_atom_site_aniso_label
_atom_site_aniso_U_11
_atom_site_aniso_U_22
_atom_site_aniso_U_33
_atom_site_aniso_U_23
_atom_site_aniso_U_13
_atom_site_aniso_U_12
Rh1 0.01881(8) 0.01797(11) 0.02622(11) 0.01173(7) 0.01021(6) 0.00788(6)
Cl1 0.0198(2) 0.0421(4) 0.0694(5) 0.0348(3) 0.0108(3) 0.0117(2)
P1 0.0205(2) 0.0195(3) 0.0235(3) 0.0102(2) 0.0090(2) 0.0073(2)
C1 0.0283(10) 0.0192(12) 0.0261(13) 0.0111(10) 0.0056(8) 0.0117(8)
C2 0.0247(10) 0.0145(12) 0.0285(13) 0.0095(9) 0.0074(8) 0.0083(8)
C3 0.0281(11) 0.0141(12) 0.0421(15) 0.0130(10) 0.0002(9) 0.0044(8)
C4 0.0281(11) 0.0268(14) 0.0608(19) 0.0304(13) 0.0207(11) 0.0130(10)
C5 0.0451(13) 0.0260(14) 0.0339(15) 0.0211(11) 0.0214(11) 0.0215(10)
C6 0.0396(13) 0.0348(16) 0.0445(17) 0.0133(13) -0.0105(11) 0.0083(11)
C7 0.0413(13) 0.0317(15) 0.0360(15) 0.0131(12) 0.0190(11) 0.0190(11)
C8 0.0498(16) 0.0285(17) 0.071(2) 0.0107(15) -0.0235(15) -0.0034(12)
C9 0.0350(14) 0.058(2) 0.131(3) 0.068(2) 0.0378(17) 0.0189(14)
C10 0.101(3) 0.059(2) 0.0423(19) 0.0340(16) 0.0376(18) 0.049(2)
C11 0.0256(10) 0.0189(12) 0.0302(13) 0.0088(10) 0.0085(9) 0.0086(8)
C12 0.0269(10) 0.0210(13) 0.0255(13) 0.0064(10) 0.0063(8) 0.0080(8)
C13 0.0300(11) 0.0255(14) 0.0303(14) 0.0059(10) 0.0080(9) 0.0092(9)
C14 0.0375(12) 0.0261(14) 0.0362(15) 0.0030(11) 0.0067(10) 0.0163(10)
C15 0.0421(13) 0.0207(14) 0.0503(18) 0.0131(12) 0.0099(11) 0.0135(10)
C16 0.0375(12) 0.0230(14) 0.0409(16) 0.0133(11) 0.0127(10) 0.0100(10)
C17 0.0469(13) 0.0253(14) 0.0297(14) 0.0129(11) 0.0223(11) 0.0167(10)
C18 0.073(2) 0.0312(17) 0.073(2) 0.0291(16) 0.0438(17) 0.0218(14)
C19 0.0299(11) 0.0283(14) 0.0259(13) 0.0150(10) 0.0093(9) 0.0070(9)
C20 0.0356(13) 0.0556(19) 0.0328(15) 0.0256(13) 0.0041(10) 0.0133(12)
C21 0.0494(15) 0.0367(16) 0.0261(14) 0.0088(12) 0.0089(11) 0.0092(12)
C22 0.0210(10) 0.0240(13) 0.0368(14) 0.0129(10) 0.0080(9) 0.0062(8)
C23 0.0320(13) 0.0441(18) 0.0470(18) 0.0040(14) -0.0047(11) 0.0009(11)
C24 0.0257(11) 0.0486(18) 0.067(2) 0.0343(15) 0.0180(12) 0.0074(11)

loop_
_atom_type_symbol
_atom_type_description
_atom_type_scat_dispersion_real
_atom_type_scat_dispersion_imag
_atom_type_scat_source
C C 0.0033 0.0016 'International Tables Vol C Tables 4.2.6.8 and 6.1.1.4'
H H 0.0000 0.0000 'International Tables Vol C Tables 4.2.6.8 and 6.1.1.4'
Cl Cl 0.1484 0.1585 'International Tables Vol C Tables 4.2.6.8 and 6.1.1.4'
P P 0.1023 0.0942 'International Tables Vol C Tables 4.2.6.8 and 6.1.1.4'
Rh Rh -1.1178 0.9187 'International Tables Vol C Tables 4.2.6.8 and 6.1.1.4'

loop_
_geom_angle_atom_site_label_1
_geom_angle_atom_site_label_2
_geom_angle_atom_site_label_3
_geom_angle
C17 Rh1 C1 107.38(10)
C17 Rh1 C4 112.03(10)
C1 Rh1 C4 62.79(9)
C17 Rh1 C5 91.90(9)
C1 Rh1 C5 38.06(8)
C4 Rh1 C5 36.74(10)
C17 Rh1 C3 149.63(10)
C1 Rh1 C3 62.29(8)
C4 Rh1 C3 37.65(9)
C5 Rh1 C3 61.97(9)
C17 Rh1 P1 80.96(7)
C1 Rh1 P1 110.36(6)
C4 Rh1 P1 166.36(6)
C5 Rh1 P1 143.51(7)
C3 Rh1 P1 129.15(7)
C17 Rh1 C2 144.91(10)
C1 Rh1 C2 37.69(8)
C4 Rh1 C2 61.57(8)
C5 Rh1 C2 62.09(8)
C3 Rh1 C2 35.89(8)
P1 Rh1 C2 105.52(6)
C17 Rh1 Cl1 86.46(8)
C1 Rh1 Cl1 153.75(6)
C4 Rh1 Cl1 91.53(6)
C5 Rh1 Cl1 121.90(7)
C3 Rh1 Cl1 94.42(6)
P1 Rh1 Cl1 93.51(2)
C2 Rh1 Cl1 126.53(6)
C11 P1 C19 108.09(11)
C11 P1 C22 107.85(10)
C19 P1 C22 105.61(10)
C11 P1 Rh1 104.86(8)
C19 P1 Rh1 117.19(8)
C22 P1 Rh1 112.87(8)
C5 C1 C2 107.3(2)
C5 C1 C6 124.7(2)
C2 C1 C6 125.8(2)
C5 C1 Rh1 72.42(13)
C2 C1 Rh1 74.66(12)
C6 C1 Rh1 131.69(17)
C3 C2 C1 108.07(19)
C3 C2 C7 127.0(2)
C1 C2 C7 124.6(2)
C3 C2 Rh1 71.50(12)
C1 C2 Rh1 67.66(11)
C7 C2 Rh1 131.47(16)
C2 C3 C4 107.9(2)
C2 C3 C8 128.1(2)
C4 C3 C8 123.9(2)
C2 C3 Rh1 72.60(13)
C4 C3 Rh1 69.37(13)
C8 C3 Rh1 126.64(18)
C5 C4 C3 108.58(19)
C5 C4 C9 126.2(3)
C3 C4 C9 124.9(3)
C5 C4 Rh1 71.93(14)
C3 C4 Rh1 72.98(13)
C9 C4 Rh1 125.55(17)
C4 C5 C1 107.8(2)
C4 C5 C10 127.8(2)
C1 C5 C10 124.4(3)
C4 C5 Rh1 71.33(14)
C1 C5 Rh1 69.51(13)
C10 C5 Rh1 126.27(17)
C1 C6 H6A 109.5
C1 C6 H6B 109.5
H6A C6 H6B 109.5
C1 C6 H6C 109.5
H6A C6 H6C 109.5
H6B C6 H6C 109.5
C2 C7 H7A 109.5
C2 C7 H7B 109.5
H7A C7 H7B 109.5
C2 C7 H7C 109.5
H7A C7 H7C 109.5
H7B C7 H7C 109.5
C3 C8 H8A 109.5
C3 C8 H8B 109.5
H8A C8 H8B 109.5
C3 C8 H8C 109.5
H8A C8 H8C 109.5
H8B C8 H8C 109.5
C4 C9 H9A 109.5
C4 C9 H9B 109.5
H9A C9 H9B 109.5
C4 C9 H9C 109.5
H9A C9 H9C 109.5
H9B C9 H9C 109.5
C5 C10 H10A 109.5
C5 C10 H10B 109.5
H10A C10 H10B 109.5
C5 C10 H10C 109.5
H10A C10 H10C 109.5
H10B C10 H10C 109.5
C12 C11 C16 120.5(2)
C12 C11 P1 110.55(17)
C16 C11 P1 128.99(18)
C13 C12 C11 119.0(2)
C13 C12 C17 121.1(2)
C11 C12 C17 119.90(19)
C14 C13 C12 120.8(2)
C14 C13 H13 119.6
C12 C13 H13 119.6
C13 C14 C15 120.0(2)
C13 C14 H14 120.0
C15 C14 H14 120.0
C14 C15 C16 121.4(2)
C14 C15 H15 119.3
C16 C15 H15 119.3
C15 C16 C11 118.3(2)
C15 C16 C18 117.0(2)
C11 C16 C18 124.7(2)
C12 C17 Rh1 116.72(16)
C12 C17 H17A 108.1
Rh1 C17 H17A 108.1
C12 C17 H17B 108.1
Rh1 C17 H17B 108.1
H17A C17 H17B 107.3
C16 C18 H18A 109.5
C16 C18 H18B 109.5
H18A C18 H18B 109.5
C16 C18 H18C 109.5
H18A C18 H18C 109.5
H18B C18 H18C 109.5
C21 C19 C20 111.1(2)
C21 C19 P1 109.25(17)
C20 C19 P1 113.80(16)
C21 C19 H19 107.5
C20 C19 H19 107.5
P1 C19 H19 107.5
C19 C20 H20A 109.5
C19 C20 H20B 109.5
H20A C20 H20B 109.5
C19 C20 H20C 109.5
H20A C20 H20C 109.5
H20B C20 H20C 109.5
C19 C21 H21A 109.5
C19 C21 H21B 109.5
H21A C21 H21B 109.5
C19 C21 H21C 109.5
H21A C21 H21C 109.5
H21B C21 H21C 109.5
C23 C22 C24 110.3(2)
C23 C22 P1 109.85(15)
C24 C22 P1 118.69(18)
C23 C22 H22 105.7
C24 C22 H22 105.7
P1 C22 H22 105.7
C22 C23 H23A 109.5
C22 C23 H23B 109.5
H23A C23 H23B 109.5
C22 C23 H23C 109.5
H23A C23 H23C 109.5
H23B C23 H23C 109.5
C22 C24 H24A 109.5
C22 C24 H24B 109.5
H24A C24 H24B 109.5
C22 C24 H24C 109.5
H24A C24 H24C 109.5
H24B C24 H24C 109.5

loop_
_geom_bond_atom_site_label_1
_geom_bond_atom_site_label_2
_geom_bond_distance
Rh1 C17 2.079(2)
Rh1 C1 2.187(2)
Rh1 C4 2.218(2)
Rh1 C5 2.226(2)
Rh1 C3 2.266(2)
Rh1 P1 2.2776(7)
Rh1 C2 2.281(2)
Rh1 Cl1 2.4007(7)
P1 C11 1.834(2)
P1 C19 1.856(2)
P1 C22 1.864(2)
C1 C5 1.440(3)
C1 C2 1.446(3)
C1 C6 1.500(3)
C2 C3 1.401(3)
C2 C7 1.499(3)
C3 C4 1.448(3)
C3 C8 1.494(4)
C4 C5 1.401(4)
C4 C9 1.506(3)
C5 C10 1.507(4)
C6 H6A 0.9600
C6 H6B 0.9600
C6 H6C 0.9600
C7 H7A 0.9600
C7 H7B 0.9600
C7 H7C 0.9600
C8 H8A 0.9600
C8 H8B 0.9600
C8 H8C 0.9600
C9 H9A 0.9600
C9 H9B 0.9600
C9 H9C 0.9600
C10 H10A 0.9600
C10 H10B 0.9600
C10 H10C 0.9600
C11 C12 1.404(3)
C11 C16 1.408(3)
C12 C13 1.394(3)
C12 C17 1.502(3)
C13 C14 1.376(4)
C13 H13 0.9300
C14 C15 1.378(4)
C14 H14 0.9300
C15 C16 1.395(3)
C15 H15 0.9300
C16 C18 1.508(4)
C17 H17A 0.9700
C17 H17B 0.9700
C18 H18A 0.9600
C18 H18B 0.9600
C18 H18C 0.9600
C19 C21 1.521(3)
C19 C20 1.535(3)
C19 H19 0.9800
C20 H20A 0.9600
C20 H20B 0.9600
C20 H20C 0.9600
C21 H21A 0.9600
C21 H21B 0.9600
C21 H21C 0.9600
C22 C23 1.521(3)
C22 C24 1.532(3)
C22 H22 0.9800
C23 H23A 0.9600
C23 H23B 0.9600
C23 H23C 0.9600
C24 H24A 0.9600
C24 H24B 0.9600
C24 H24C 0.9600

loop_
_geom_torsion_atom_site_label_1
_geom_torsion_atom_site_label_2
_geom_torsion_atom_site_label_3
_geom_torsion_atom_site_label_4
_geom_torsion
C17 Rh1 P1 C11 18.76(11)
C1 Rh1 P1 C11 124.05(10)
C4 Rh1 P1 C11 -178.6(3)
C5 Rh1 P1 C11 99.63(13)
C3 Rh1 P1 C11 -165.68(10)
C2 Rh1 P1 C11 163.42(10)
Cl1 Rh1 P1 C11 -67.09(8)
C17 Rh1 P1 C19 138.60(11)
C1 Rh1 P1 C19 -116.12(10)
C4 Rh1 P1 C19 -58.7(3)
C5 Rh1 P1 C19 -140.54(13)
C3 Rh1 P1 C19 -45.85(11)
C2 Rh1 P1 C19 -76.74(10)
Cl1 Rh1 P1 C19 52.74(8)
C17 Rh1 P1 C22 -98.38(11)
C1 Rh1 P1 C22 6.91(10)
C4 Rh1 P1 C22 64.3(3)
C5 Rh1 P1 C22 -17.51(13)
C3 Rh1 P1 C22 77.18(11)
C2 Rh1 P1 C22 46.28(10)
Cl1 Rh1 P1 C22 175.77(8)
C17 Rh1 C1 C5 -69.92(16)
C4 Rh1 C1 C5 36.40(15)
C3 Rh1 C1 C5 79.04(16)
P1 Rh1 C1 C5 -156.50(13)
C2 Rh1 C1 C5 114.27(19)
Cl1 Rh1 C1 C5 49.3(2)
C17 Rh1 C1 C2 175.81(13)
C4 Rh1 C1 C2 -77.88(14)
C5 Rh1 C1 C2 -114.27(19)
C3 Rh1 C1 C2 -35.23(13)
P1 Rh1 C1 C2 89.22(12)
Cl1 Rh1 C1 C2 -64.93(19)
C17 Rh1 C1 C6 51.2(2)
C4 Rh1 C1 C6 157.5(3)
C5 Rh1 C1 C6 121.1(3)
C3 Rh1 C1 C6 -159.8(3)
P1 Rh1 C1 C6 -35.4(2)
C2 Rh1 C1 C6 -124.6(3)
Cl1 Rh1 C1 C6 170.49(17)
C5 C1 C2 C3 -5.2(3)
C6 C1 C2 C3 -168.9(2)
Rh1 C1 C2 C3 60.34(16)
C5 C1 C2 C7 168.5(2)
C6 C1 C2 C7 4.8(4)
Rh1 C1 C2 C7 -125.9(2)
C5 C1 C2 Rh1 -65.56(15)
C6 C1 C2 Rh1 130.7(2)
C17 Rh1 C2 C3 -126.38(18)
C1 Rh1 C2 C3 -119.4(2)
C4 Rh1 C2 C3 -38.03(15)
C5 Rh1 C2 C3 -79.92(16)
P1 Rh1 C2 C3 137.22(14)
Cl1 Rh1 C2 C3 30.68(17)
C17 Rh1 C2 C1 -7.0(2)
C4 Rh1 C2 C1 81.39(15)
C5 Rh1 C2 C1 39.49(14)
C3 Rh1 C2 C1 119.4(2)
P1 Rh1 C2 C1 -103.37(12)
Cl1 Rh1 C2 C1 150.10(11)
C17 Rh1 C2 C7 110.2(2)
C1 Rh1 C2 C7 117.1(3)
C4 Rh1 C2 C7 -161.5(3)
C5 Rh1 C2 C7 156.6(2)
C3 Rh1 C2 C7 -123.5(3)
P1 Rh1 C2 C7 13.8(2)
Cl1 Rh1 C2 C7 -92.8(2)
C1 C2 C3 C4 2.8(3)
C7 C2 C3 C4 -170.8(2)
Rh1 C2 C3 C4 60.72(16)
C1 C2 C3 C8 178.8(2)
C7 C2 C3 C8 5.2(4)
Rh1 C2 C3 C8 -123.3(3)
C1 C2 C3 Rh1 -57.94(15)
C7 C2 C3 Rh1 128.5(2)
C17 Rh1 C3 C2 113.7(2)
C1 Rh1 C3 C2 36.98(14)
C4 Rh1 C3 C2 117.5(2)
C5 Rh1 C3 C2 80.27(15)
P1 Rh1 C3 C2 -57.55(16)
Cl1 Rh1 C3 C2 -155.71(13)
C17 Rh1 C3 C4 -3.8(2)
C1 Rh1 C3 C4 -80.53(15)
C5 Rh1 C3 C4 -37.23(14)
P1 Rh1 C3 C4 -175.06(11)
C2 Rh1 C3 C4 -117.5(2)
Cl1 Rh1 C3 C4 86.78(13)
C17 Rh1 C3 C8 -121.3(3)
C1 Rh1 C3 C8 161.9(3)
C4 Rh1 C3 C8 -117.6(3)
C5 Rh1 C3 C8 -154.8(3)
P1 Rh1 C3 C8 67.4(3)
C2 Rh1 C3 C8 124.9(3)
Cl1 Rh1 C3 C8 -30.8(2)
C2 C3 C4 C5 0.8(3)
C8 C3 C4 C5 -175.4(2)
Rh1 C3 C4 C5 63.57(17)
C2 C3 C4 C9 175.3(2)
C8 C3 C4 C9 -0.9(4)
Rh1 C3 C4 C9 -121.9(2)
C2 C3 C4 Rh1 -62.79(16)
C8 C3 C4 Rh1 121.0(2)
C17 Rh1 C4 C5 61.18(15)
C1 Rh1 C4 C5 -37.70(12)
C3 Rh1 C4 C5 -116.77(18)
P1 Rh1 C4 C5 -100.3(3)
C2 Rh1 C4 C5 -80.52(13)
Cl1 Rh1 C4 C5 147.98(12)
C17 Rh1 C4 C3 177.95(14)
C1 Rh1 C4 C3 79.07(14)
C5 Rh1 C4 C3 116.77(18)
P1 Rh1 C4 C3 16.4(4)
C2 Rh1 C4 C3 36.25(13)
Cl1 Rh1 C4 C3 -95.25(13)
C17 Rh1 C4 C9 -60.9(3)
C1 Rh1 C4 C9 -159.8(3)
C5 Rh1 C4 C9 -122.1(3)
C3 Rh1 C4 C9 121.1(3)
P1 Rh1 C4 C9 137.6(3)
C2 Rh1 C4 C9 157.4(3)
Cl1 Rh1 C4 C9 25.9(3)
C3 C4 C5 C1 -4.0(3)
C9 C4 C5 C1 -178.5(2)
Rh1 C4 C5 C1 60.23(16)
C3 C4 C5 C10 173.9(2)
C9 C4 C5 C10 -0.6(4)
Rh1 C4 C5 C10 -121.9(3)
C3 C4 C5 Rh1 -64.25(16)
C9 C4 C5 Rh1 121.3(3)
C2 C1 C5 C4 5.7(3)
C6 C1 C5 C4 169.6(2)
Rh1 C1 C5 C4 -61.38(17)
C2 C1 C5 C10 -172.3(2)
C6 C1 C5 C10 -8.4(4)
Rh1 C1 C5 C10 120.6(2)
C2 C1 C5 Rh1 67.06(15)
C6 C1 C5 Rh1 -129.0(2)
C17 Rh1 C5 C4 -125.65(14)
C1 Rh1 C5 C4 118.09(19)
C3 Rh1 C5 C4 38.16(13)
P1 Rh1 C5 C4 157.04(11)
C2 Rh1 C5 C4 78.99(14)
Cl1 Rh1 C5 C4 -38.63(14)
C17 Rh1 C5 C1 116.26(15)
C4 Rh1 C5 C1 -118.09(19)
C3 Rh1 C5 C1 -79.94(14)
P1 Rh1 C5 C1 38.95(19)
C2 Rh1 C5 C1 -39.10(13)
Cl1 Rh1 C5 C1 -156.72(11)
C17 Rh1 C5 C10 -2.0(3)
C1 Rh1 C5 C10 -118.3(3)
C4 Rh1 C5 C10 123.6(3)
C3 Rh1 C5 C10 161.8(3)
P1 Rh1 C5 C10 -79.3(3)
C2 Rh1 C5 C10 -157.4(3)
Cl1 Rh1 C5 C10 85.0(3)
C19 P1 C11 C12 -137.70(17)
C22 P1 C11 C12 108.56(18)
Rh1 P1 C11 C12 -11.97(18)
C19 P1 C11 C16 40.9(2)
C22 P1 C11 C16 -72.8(2)
Rh1 P1 C11 C16 166.6(2)
C16 C11 C12 C13 -2.9(3)
P1 C11 C12 C13 175.87(17)
C16 C11 C12 C17 174.6(2)
P1 C11 C12 C17 -6.7(3)
C11 C12 C13 C14 0.8(3)
C17 C12 C13 C14 -176.6(2)
C12 C13 C14 C15 1.5(4)
C13 C14 C15 C16 -1.9(4)
C14 C15 C16 C11 -0.1(4)
C14 C15 C16 C18 179.2(3)
C12 C11 C16 C15 2.5(4)
P1 C11 C16 C15 -176.0(2)
C12 C11 C16 C18 -176.7(3)
P1 C11 C16 C18 4.8(4)
C13 C12 C17 Rh1 -156.92(18)
C11 C12 C17 Rh1 25.7(3)
C1 Rh1 C17 C12 -133.84(17)
C4 Rh1 C17 C12 159.13(16)
C5 Rh1 C17 C12 -169.24(18)
C3 Rh1 C17 C12 161.61(15)
P1 Rh1 C17 C12 -25.22(16)
C2 Rh1 C17 C12 -129.38(18)
Cl1 Rh1 C17 C12 68.90(17)
C11 P1 C19 C21 168.17(16)
C22 P1 C19 C21 -76.60(18)
Rh1 P1 C19 C21 50.07(18)
C11 P1 C19 C20 43.4(2)
C22 P1 C19 C20 158.65(18)
Rh1 P1 C19 C20 -74.69(19)
C11 P1 C22 C23 -38.9(2)
C19 P1 C22 C23 -154.29(18)
Rh1 P1 C22 C23 76.46(18)
C11 P1 C22 C24 89.2(2)
C19 P1 C22 C24 -26.2(2)
Rh1 P1 C22 C24 -155.44(18)
